data_2241216
loop_
_publ_author_name
'Patel, Alpesh Ramanlal'
'Bhadbhade, Mohan M.'
'Liu, Fei'

_publ_section_title
;
 Crystal structure of
 (4<i>R</i>,5<i>S</i>,6<i>R</i>)-6-azido-5-benzyloxy-3,3,4-trifluoroazepan-1-ium
 2,2,2-trifluoroacetate from synchrotron data
;
_journal_coeditor_code SJ5470
_journal_issue 11
_journal_name_full 'Acta Crystallographica Section E'
_journal_page_first 1361
_journal_page_last 1365
_journal_paper_doi 10.1107/S2056989015019416
_journal_volume 71
_journal_year 2015
_chemical_formula_iupac 'C13 H16 F3 N4 O +, C2 F3 O2 -'
_chemical_formula_moiety 'C13 H16 F3 N4 O +, C2 F3 O2 -'
_chemical_formula_sum 'C15 H16 F6 N4 O3'
_chemical_formula_weight 414.32
_chemical_name_systematic
'(4<i>R</i>,5<i>S</i>,6<i>R</i>)-6-Azido-5-benzyloxy-3,3,4-trifluoroazepan-1-ium 2,2,2-trifluoroacetate'
_space_group_crystal_system monoclinic
_space_group_IT_number 4
_space_group_name_Hall 'P 2yb'
_space_group_name_H-M_alt 'P 1 21 1'
_symmetry_space_group_name_Hall 'P 2yb'
_symmetry_space_group_name_H-M 'P 1 21 1'
_atom_sites_solution_hydrogens geom
_audit_creation_method
;
Olex2 1.2
(compiled 2015.01.26 svn.r3150 for OlexSys, GUI svn.r4998)
;
_cell_angle_alpha 90
_cell_angle_beta 92.42(3)
_cell_angle_gamma 90
_cell_formula_units_Z 4
_cell_length_a 5.8780(12)
_cell_length_b 34.503(7)
_cell_length_c 8.8120(18)
_cell_measurement_temperature 100
_cell_volume 1785.6(6)
_computing_cell_refinement
;
<i>XDS</i> (Kabsch, 2010)
;
_computing_data_collection
;
<i>XDS</i> (Kabsch, 2010)
;
_computing_data_reduction
;
<i>XDS</i> (Kabsch, 2010)
;
_computing_molecular_graphics
;
<i>OLEX2</i> (Dolomanov <i>et al.</i>, 2009) and
Mercury (Macrae <i>et al.</i>, 2008)
;
_computing_publication_material
;
<i>OLEX2</i> (Dolomanov <i>et al.</i>, 2009)
;
_computing_structure_refinement
;
SHELXL2014 (Sheldrick, 2015)
;
_computing_structure_solution
;
SHELXS97 (Sheldrick, 2008)
;
_diffrn_ambient_temperature 100
_diffrn_measured_fraction_theta_full 0.976
_diffrn_measured_fraction_theta_max 0.976
_diffrn_measurement_device_type 'Bruker APEXII CCD'
_diffrn_measurement_method '\w scans'
_diffrn_radiation_type Synchrotron
_diffrn_radiation_wavelength 0.7293
_diffrn_reflns_av_R_equivalents 0.3862
_diffrn_reflns_limit_h_max 5
_diffrn_reflns_limit_h_min -5
_diffrn_reflns_limit_k_max 34
_diffrn_reflns_limit_k_min -34
_diffrn_reflns_limit_l_max 8
_diffrn_reflns_limit_l_min -8
_diffrn_reflns_number 13709
_diffrn_reflns_theta_full 21.468
_diffrn_reflns_theta_max 21.468
_diffrn_reflns_theta_min 2.374
_diffrn_standards_number 0
_exptl_absorpt_coefficient_mu 0.158
_exptl_absorpt_correction_type none
_exptl_crystal_colour colourless
_exptl_crystal_density_diffrn 1.541
_exptl_crystal_description plate
_exptl_crystal_F_000 848
_exptl_crystal_size_max 0.015
_exptl_crystal_size_mid 0.01
_exptl_crystal_size_min 0.01
_refine_diff_density_max 0.564
_refine_diff_density_min -0.414
_refine_ls_abs_structure_details
;
Flack <i>x</i> determined using 390 quotients
[(<i>I</i>^+^)-(<i>I</i>^-^)]/[(<i>I</i>^+^)+(<i>I</i>^-^)]
(Parsons <i>et al.</i>,  2013)
;
_refine_ls_abs_structure_Flack 2.2(10)
_refine_ls_extinction_method none
_refine_ls_goodness_of_fit_ref 0.967
_refine_ls_hydrogen_treatment constr
_refine_ls_matrix_type full
_refine_ls_number_parameters 505
_refine_ls_number_reflns 3642
_refine_ls_number_restraints 193
_refine_ls_restrained_S_all 0.952
_refine_ls_R_factor_all 0.1545
_refine_ls_R_factor_gt 0.1163
_refine_ls_shift/su_max 0.000
_refine_ls_shift/su_mean 0.000
_refine_ls_structure_factor_coef Fsqd
_refine_ls_weighting_details 'w=1/[\s^2^(Fo^2^)+(0.0001P)^2^] where P=(Fo^2^+2Fc^2^)/3'
_refine_ls_weighting_scheme calc
_refine_ls_wR_factor_gt 0.2349
_refine_ls_wR_factor_ref 0.2613
_reflns_number_gt 2175
_reflns_number_total 3642
_reflns_threshold_expression I>2\s(I)
_cod_data_source_file sj5470sup1.cif
_cod_data_source_block I
_cod_database_code 2241216
_shelx_space_group_comment
;
The symmetry employed for this shelxl refinement is uniquely defined
by the following loop, which should always be used as a source of
symmetry information in preference to the above space-group names.
They are only intended as comments.
;
_shelx_estimated_absorpt_t_min 0.998
_shelx_estimated_absorpt_t_max 0.998

loop_
_space_group_symop_operation_xyz
'x, y, z'
'-x, y+1/2, -z'

loop_
_atom_site_type_symbol
_atom_site_label
_atom_site_fract_x
_atom_site_fract_y
_atom_site_fract_z
_atom_site_U_iso_or_equiv
_atom_site_adp_type
_atom_site_calc_flag
_atom_site_occupancy
O O1A 0.606(3) 0.3889(6) 0.6446(15) 0.067(5) Uani d 1
F F1A 1.1433(19) 0.4338(5) 0.6460(13) 0.062(4) Uani d 1
F F2A 0.923(2) 0.4956(5) 0.7835(11) 0.080(5) Uani d 1
F F3A 0.615(2) 0.4787(4) 0.6578(10) 0.050(3) Uani d 1
N N1A 0.835(3) 0.4880(5) 0.3749(14) 0.035(4) Uani d 1
H H1AA 0.6842 0.4943 0.3686 0.042 Uiso calc 1
H H1AB 0.9039 0.5018 0.3020 0.042 Uiso calc 1
N N2A 0.627(4) 0.3894(7) 0.3202(19) 0.066(6) Uani d 1
N N3A 0.444(5) 0.3736(8) 0.351(2) 0.069(7) Uani d 1
N N4A 0.278(4) 0.3579(9) 0.373(2) 0.090(9) Uani d 1
C C1A 0.794(3) 0.4058(7) 0.571(2) 0.042(5) Uani d 1
H H1A 0.9033 0.3848 0.5454 0.051 Uiso calc 1
C C2A 0.913(4) 0.4343(7) 0.668(2) 0.044(5) Uani d 1
H H2A 0.8938 0.4258 0.7751 0.053 Uiso calc 1
C C3A 0.844(3) 0.4777(7) 0.6604(17) 0.034(4) Uani d 1
C C4A 0.928(3) 0.5013(7) 0.5242(17) 0.039(5) Uani d 1
H H4AA 0.8869 0.5289 0.5379 0.046 Uiso calc 1
H H4AB 1.0967 0.4998 0.5247 0.046 Uiso calc 1
C C5A 0.855(3) 0.4469(7) 0.337(2) 0.042(5) Uani d 1
H H5AA 1.0121 0.4381 0.3625 0.050 Uiso calc 1
H H5AB 0.8243 0.4433 0.2270 0.050 Uiso calc 1
C C6A 0.691(3) 0.4228(7) 0.423(2) 0.043(5) Uani d 1
H H6A 0.5523 0.4384 0.4446 0.051 Uiso calc 1
C C7A 0.678(4) 0.3547(9) 0.737(3) 0.070(8) Uani d 1
H H7AA 0.7974 0.3618 0.8142 0.084 Uiso calc 1
H H7AB 0.7359 0.3339 0.6716 0.084 Uiso calc 1
C C8A 0.465(4) 0.3422(9) 0.810(2) 0.062(6) Uani d 1
C C9A 0.373(5) 0.3642(11) 0.921(3) 0.081(7) Uani d 1
H H9A 0.4346 0.3887 0.9491 0.097 Uiso calc 1
C C10A 0.178(5) 0.3483(11) 0.994(3) 0.082(7) Uani d 1
H H10A 0.1049 0.3630 1.0692 0.098 Uiso calc 1
C C11A 0.099(5) 0.3121(10) 0.955(3) 0.079(7) Uani d 1
H H11A -0.0217 0.3010 1.0091 0.095 Uiso calc 1
C C12A 0.182(5) 0.2932(11) 0.848(3) 0.084(7) Uani d 1
H H12A 0.1102 0.2699 0.8148 0.101 Uiso calc 1
C C13A 0.375(5) 0.3053(11) 0.778(3) 0.080(7) Uani d 1
H H13A 0.4478 0.2887 0.7091 0.096 Uiso calc 1
O O1B 0.613(3) 0.6932(5) 0.8311(16) 0.060(4) Uani d 1
F F1B 0.916(3) 0.6548(5) 0.6524(12) 0.079(5) Uani d 1
F F2B 1.1956(19) 0.6200(4) 0.8697(11) 0.055(4) Uani d 1
F F3B 1.005(2) 0.5828(5) 0.7138(11) 0.067(4) Uani d 1
N N1B 0.961(3) 0.5980(6) 1.1146(16) 0.036(4) Uani d 1
H H1BA 0.8766 0.5850 1.1825 0.044 Uiso calc 1
H H1BB 1.1099 0.5922 1.1364 0.044 Uiso calc 1
N N2B 0.682(3) 0.6932(7) 1.1396(17) 0.060(6) Uani d 1
N N3B 0.485(4) 0.7051(7) 1.1158(18) 0.067(6) Uani d 1
N N4B 0.313(4) 0.7214(9) 1.101(2) 0.081(8) Uani d 1
C C1B 0.792(4) 0.6723(7) 0.891(2) 0.045(5) Uani d 1
H H1B 0.9306 0.6892 0.8960 0.054 Uiso calc 1
C C2B 0.830(4) 0.6396(7) 0.7792(19) 0.046(5) Uani d 1
H H2B 0.6767 0.6285 0.7498 0.055 Uiso calc 1
C C3B 0.983(4) 0.6055(7) 0.836(2) 0.045(5) Uani d 1
C C4B 0.898(4) 0.5830(8) 0.9578(18) 0.044(5) Uani d 1
H H4BA 0.9560 0.5562 0.9494 0.052 Uiso calc 1
H H4BB 0.7300 0.5819 0.9457 0.052 Uiso calc 1
C C5B 0.930(4) 0.6390(8) 1.137(2) 0.048(5) Uani d 1
H H5BA 1.0715 0.6520 1.1079 0.058 Uiso calc 1
H H5BB 0.9160 0.6433 1.2471 0.058 Uiso calc 1
C C6B 0.734(4) 0.6602(8) 1.057(2) 0.050(5) Uani d 1
H H6B 0.5977 0.6428 1.0517 0.060 Uiso calc 1
C C7B 0.666(5) 0.7294(11) 0.765(4) 0.098(12) Uani d 1
H H7BA 0.7893 0.7257 0.6933 0.117 Uiso calc 1
H H7BB 0.7228 0.7473 0.8460 0.117 Uiso calc 1
C C8B 0.471(4) 0.7466(9) 0.686(2) 0.064(6) Uani d 1
C C9B 0.369(5) 0.7277(11) 0.557(3) 0.090(9) Uani d 1
H H9B 0.4288 0.7044 0.5175 0.109 Uiso calc 1
C C10B 0.176(5) 0.7452(10) 0.492(3) 0.080(8) Uani d 1
H H10B 0.1056 0.7328 0.4058 0.097 Uiso calc 1
C C11B 0.078(5) 0.7791(10) 0.541(3) 0.078(7) Uani d 1
H H11B -0.0543 0.7895 0.4908 0.094 Uiso calc 1
C C12B 0.180(4) 0.7969(11) 0.665(3) 0.082(8) Uani d 1
H H12B 0.1141 0.8200 0.7020 0.098 Uiso calc 1
C C13B 0.375(5) 0.7826(10) 0.737(3) 0.076(7) Uani d 1
H H13B 0.4460 0.7963 0.8204 0.092 Uiso calc 1
O O1C 0.709(3) 0.5680(5) 0.3297(14) 0.052(5) Uani d 1
O O2C 0.420(2) 0.5922(6) 0.1855(13) 0.055(5) Uani d 1
F F1C 0.440(2) 0.5625(5) 0.5606(11) 0.074(5) Uani d 1
F F2C 0.414(2) 0.6230(5) 0.5063(14) 0.077(5) Uani d 1
F F3C 0.1583(19) 0.5832(5) 0.4231(9) 0.071(5) Uani d 1
C C1C 0.382(3) 0.5872(8) 0.447(2) 0.042(6) Uani d 1
C C2C 0.519(4) 0.5805(6) 0.306(2) 0.033(5) Uani d 1
O O1D 0.378(2) 0.4904(5) 1.2965(13) 0.047(4) Uani d 1
O O2D 0.090(2) 0.5162(5) 1.1558(11) 0.045(4) Uani d 1
F F1D 0.366(2) 0.5249(4) 0.9285(10) 0.054(3) Uani d 1
F F2D 0.375(2) 0.4654(5) 0.9654(12) 0.071(4) Uani d 1
F F3D 0.638(2) 0.5015(5) 1.0584(11) 0.066(4) Uani d 1
C C1D 0.420(3) 0.4990(8) 1.0293(18) 0.037(4) Uani d 1
C C2D 0.281(4) 0.5034(7) 1.1753(19) 0.036(6) Uani d 1

loop_
_atom_site_aniso_label
_atom_site_aniso_U_11
_atom_site_aniso_U_22
_atom_site_aniso_U_33
_atom_site_aniso_U_12
_atom_site_aniso_U_13
_atom_site_aniso_U_23
O1A 0.045(10) 0.100(17) 0.058(9) 0.007(10) 0.001(7) 0.006(10)
F1A 0.035(8) 0.079(12) 0.070(7) 0.005(7) -0.004(5) 0.024(8)
F2A 0.097(10) 0.120(15) 0.022(6) -0.010(10) -0.007(5) -0.020(7)
F3A 0.060(8) 0.051(10) 0.042(6) -0.004(7) 0.013(5) -0.006(6)
N1A 0.036(9) 0.043(10) 0.026(6) -0.004(7) 0.002(5) -0.004(6)
N2A 0.077(14) 0.070(17) 0.050(10) -0.010(12) -0.007(9) -0.024(11)
N3A 0.078(15) 0.075(18) 0.053(11) -0.007(12) -0.012(10) -0.010(11)
N4A 0.090(16) 0.11(2) 0.068(12) -0.036(14) 0.005(11) -0.046(13)
C1A 0.033(12) 0.050(11) 0.044(8) 0.005(8) -0.002(7) 0.004(7)
C2A 0.058(13) 0.046(10) 0.028(8) -0.006(8) -0.001(8) 0.007(7)
C3A 0.035(12) 0.047(10) 0.020(8) -0.009(8) -0.003(7) -0.005(7)
C4A 0.055(12) 0.036(11) 0.024(6) -0.008(9) 0.000(6) -0.006(7)
C5A 0.046(11) 0.043(10) 0.037(9) -0.002(8) -0.002(7) -0.006(7)
C6A 0.042(11) 0.043(12) 0.043(8) 0.006(8) -0.004(7) 0.003(8)
C7A 0.067(17) 0.07(2) 0.077(15) 0.031(16) 0.012(12) 0.042(16)
C8A 0.075(14) 0.075(16) 0.034(10) 0.012(11) -0.018(9) 0.019(9)
C9A 0.091(16) 0.091(17) 0.060(13) 0.011(12) -0.005(10) 0.002(11)
C10A 0.094(16) 0.098(17) 0.053(12) 0.011(12) 0.000(10) 0.013(12)
C11A 0.093(15) 0.088(17) 0.056(12) 0.016(12) -0.014(10) 0.032(11)
C12A 0.086(16) 0.097(17) 0.070(14) 0.002(12) -0.012(10) 0.013(12)
C13A 0.090(16) 0.084(17) 0.066(13) 0.002(11) -0.008(10) 0.004(11)
O1B 0.068(10) 0.048(13) 0.062(8) 0.003(9) -0.020(7) 0.015(9)
F1B 0.128(12) 0.080(13) 0.030(6) -0.003(10) 0.007(7) 0.019(7)
F2B 0.045(8) 0.072(11) 0.049(6) -0.009(7) 0.012(5) 0.017(7)
F3B 0.100(11) 0.077(12) 0.027(6) -0.002(9) 0.018(6) -0.001(7)
N1B 0.030(9) 0.043(10) 0.036(7) -0.004(7) -0.003(6) 0.004(6)
N2B 0.067(11) 0.072(17) 0.040(9) 0.004(11) -0.004(9) -0.023(10)
N3B 0.062(12) 0.085(19) 0.053(10) 0.007(11) 0.008(10) -0.006(11)
N4B 0.067(12) 0.10(2) 0.078(13) 0.017(12) 0.000(10) -0.019(14)
C1B 0.044(12) 0.052(12) 0.038(8) -0.014(9) -0.013(7) 0.008(7)
C2B 0.058(12) 0.050(11) 0.028(8) -0.022(8) -0.005(7) 0.014(7)
C3B 0.060(12) 0.051(12) 0.024(8) -0.017(9) -0.012(7) 0.007(8)
C4B 0.052(12) 0.047(11) 0.031(7) -0.005(9) -0.003(7) 0.010(7)
C5B 0.056(11) 0.050(10) 0.037(9) -0.004(9) -0.008(8) -0.001(8)
C6B 0.051(11) 0.057(14) 0.042(8) -0.008(9) -0.006(7) 0.008(8)
C7B 0.09(2) 0.09(3) 0.11(2) -0.034(19) -0.037(16) 0.08(2)
C8B 0.065(13) 0.081(17) 0.046(10) 0.005(11) 0.004(9) 0.020(10)
C9B 0.098(15) 0.098(18) 0.073(13) 0.031(13) -0.027(11) -0.004(12)
C10B 0.091(15) 0.092(18) 0.057(12) 0.018(12) -0.010(10) 0.019(11)
C11B 0.072(15) 0.087(18) 0.075(13) 0.008(12) -0.007(10) 0.018(11)
C12B 0.069(14) 0.100(18) 0.076(13) 0.013(12) -0.003(10) 0.004(12)
C13B 0.071(14) 0.093(18) 0.064(12) 0.008(11) -0.003(10) 0.008(11)
O1C 0.036(9) 0.077(14) 0.043(7) 0.014(9) -0.007(6) -0.002(8)
O2C 0.035(8) 0.108(16) 0.022(7) -0.011(9) -0.005(6) 0.003(8)
F1C 0.063(8) 0.130(16) 0.028(6) 0.010(9) 0.010(5) 0.020(8)
F2C 0.085(10) 0.091(15) 0.055(7) 0.010(10) 0.010(6) -0.027(9)
F3C 0.044(9) 0.151(17) 0.019(5) 0.010(8) 0.003(5) -0.004(7)
C1C 0.028(14) 0.08(2) 0.020(10) -0.002(12) -0.002(9) -0.012(13)
C2C 0.047(15) 0.016(14) 0.038(12) -0.010(11) 0.004(11) -0.002(10)
O1D 0.035(8) 0.070(13) 0.037(7) 0.006(8) 0.013(6) 0.012(8)
O2D 0.028(9) 0.087(14) 0.020(6) 0.020(8) 0.009(5) 0.006(7)
F1D 0.060(7) 0.089(9) 0.013(5) 0.004(6) 0.003(4) 0.016(5)
F2D 0.099(10) 0.078(10) 0.038(6) 0.001(7) 0.015(6) -0.016(6)
F3D 0.040(6) 0.116(13) 0.043(6) 0.008(6) 0.003(5) 0.019(7)
C1D 0.039(9) 0.059(10) 0.012(8) 0.006(7) 0.000(7) -0.001(7)
C2D 0.030(13) 0.050(17) 0.027(11) 0.012(12) 0.000(9) -0.001(10)

loop_
_atom_type_symbol
_atom_type_description
_atom_type_scat_dispersion_real
_atom_type_scat_dispersion_imag
_atom_type_scat_source
C C 0.0040 0.0020 'International Tables Vol C Tables 4.2.6.8 and 6.1.1.4'
H H 0.0000 0.0000 'International Tables Vol C Tables 4.2.6.8 and 6.1.1.4'
F F 0.0190 0.0110 'International Tables Vol C Tables 4.2.6.8 and 6.1.1.4'
N N 0.0070 0.0030 'International Tables Vol C Tables 4.2.6.8 and 6.1.1.4'
O O 0.0120 0.0060 'International Tables Vol C Tables 4.2.6.8 and 6.1.1.4'

loop_
_geom_angle_atom_site_label_1
_geom_angle_atom_site_label_2
_geom_angle_atom_site_label_3
_geom_angle
C1A O1A C7A 111.5(17)
H1AA N1A H1AB 107.1
C4A N1A H1AA 107.8
C4A N1A H1AB 107.8
C5A N1A H1AA 107.8
C5A N1A H1AB 107.8
C5A N1A C4A 118.2(17)
N3A N2A C6A 113.7(18)
N4A N3A N2A 177(3)
O1A C1A H1A 108.8
O1A C1A C2A 111.7(16)
O1A C1A C6A 104.8(15)
C2A C1A H1A 108.8
C2A C1A C6A 113.8(19)
C6A C1A H1A 108.8
F1A C2A C1A 111.1(18)
F1A C2A H2A 106.5
F1A C2A C3A 105.3(17)
C1A C2A H2A 106.5
C1A C2A C3A 120.3(17)
C3A C2A H2A 106.5
F2A C3A F3A 108.7(15)
F2A C3A C2A 109.5(16)
F2A C3A C4A 106.2(18)
F3A C3A C2A 106.6(17)
F3A C3A C4A 109.1(15)
C4A C3A C2A 116.6(17)
N1A C4A C3A 114.0(17)
N1A C4A H4AA 108.8
N1A C4A H4AB 108.8
C3A C4A H4AA 108.8
C3A C4A H4AB 108.8
H4AA C4A H4AB 107.7
N1A C5A H5AA 109.4
N1A C5A H5AB 109.4
N1A C5A C6A 111.3(16)
H5AA C5A H5AB 108.0
C6A C5A H5AA 109.4
C6A C5A H5AB 109.4
N2A C6A C1A 107.4(19)
N2A C6A H6A 110.0
C1A C6A H6A 110.0
C5A C6A N2A 105.6(16)
C5A C6A C1A 113.6(16)
C5A C6A H6A 110.0
O1A C7A H7AA 111.0
O1A C7A H7AB 111.0
O1A C7A C8A 103.9(18)
H7AA C7A H7AB 109.0
C8A C7A H7AA 111.0
C8A C7A H7AB 111.0
C9A C8A C7A 121(3)
C9A C8A C13A 119(3)
C13A C8A C7A 119(3)
C8A C9A H9A 121.5
C8A C9A C10A 117(3)
C10A C9A H9A 121.5
C9A C10A H10A 120.0
C11A C10A C9A 120(3)
C11A C10A H10A 120.0
C10A C11A H11A 119.4
C12A C11A C10A 121(3)
C12A C11A H11A 119.4
C11A C12A H12A 119.0
C11A C12A C13A 122(4)
C13A C12A H12A 119.0
C8A C13A H13A 120.2
C12A C13A C8A 120(3)
C12A C13A H13A 120.2
C1B O1B C7B 116.5(19)
H1BA N1B H1BB 107.4
C4B N1B H1BA 108.4
C4B N1B H1BB 108.4
C5B N1B H1BA 108.4
C5B N1B H1BB 108.4
C5B N1B C4B 115.7(16)
N3B N2B C6B 113.9(19)
N4B N3B N2B 170(3)
O1B C1B H1B 108.8
O1B C1B C2B 105.9(15)
O1B C1B C6B 107.8(18)
C2B C1B H1B 108.8
C2B C1B C6B 116.6(19)
C6B C1B H1B 108.8
F1B C2B C1B 108.4(18)
F1B C2B H2B 107.3
F1B C2B C3B 108.9(18)
C1B C2B H2B 107.3
C1B C2B C3B 117.1(15)
C3B C2B H2B 107.3
F2B C3B C2B 107.8(18)
F2B C3B C4B 112.1(15)
F3B C3B F2B 105.8(18)
F3B C3B C2B 105.2(14)
F3B C3B C4B 110(2)
C4B C3B C2B 116(2)
N1B C4B H4BA 108.5
N1B C4B H4BB 108.5
C3B C4B N1B 115(2)
C3B C4B H4BA 108.5
C3B C4B H4BB 108.5
H4BA C4B H4BB 107.5
N1B C5B H5BA 107.1
N1B C5B H5BB 107.1
N1B C5B C6B 120.7(19)
H5BA C5B H5BB 106.8
C6B C5B H5BA 107.1
C6B C5B H5BB 107.1
N2B C6B C1B 109(2)
N2B C6B C5B 109.3(18)
N2B C6B H6B 108.8
C1B C6B H6B 108.8
C5B C6B C1B 111.8(19)
C5B C6B H6B 108.8
O1B C7B H7BA 109.2
O1B C7B H7BB 109.2
O1B C7B C8B 112(2)
H7BA C7B H7BB 107.9
C8B C7B H7BA 109.2
C8B C7B H7BB 109.2
C9B C8B C7B 120(3)
C9B C8B C13B 119(2)
C13B C8B C7B 121(3)
C8B C9B H9B 121.9
C10B C9B C8B 116(3)
C10B C9B H9B 121.9
C9B C10B H10B 117.2
C11B C10B C9B 126(3)
C11B C10B H10B 117.2
C10B C11B H11B 121.4
C12B C11B C10B 117(3)
C12B C11B H11B 121.4
C11B C12B H12B 118.8
C11B C12B C13B 122(3)
C13B C12B H12B 118.8
C8B C13B H13B 120.5
C12B C13B C8B 119(3)
C12B C13B H13B 120.5
F1C C1C F2C 105.5(15)
F1C C1C C2C 112.4(19)
F2C C1C C2C 112.3(19)
F3C C1C F1C 105.9(17)
F3C C1C F2C 106.2(19)
F3C C1C C2C 114.0(15)
O1C C2C O2C 130.8(17)
O1C C2C C1C 115.5(17)
O2C C2C C1C 113.4(19)
F1D C1D F2D 106.0(14)
F1D C1D F3D 107.8(18)
F1D C1D C2D 112.2(18)
F2D C1D C2D 109.7(19)
F3D C1D F2D 108.8(19)
F3D C1D C2D 112.2(15)
O1D C2D C1D 115.4(17)
O2D C2D O1D 128.7(16)
O2D C2D C1D 115.6(15)

loop_
_geom_bond_atom_site_label_1
_geom_bond_atom_site_label_2
_geom_bond_distance
O1A C1A 1.43(3)
O1A C7A 1.48(3)
F1A C2A 1.37(2)
F2A C3A 1.31(2)
F3A C3A 1.34(2)
N1A H1AA 0.9100
N1A H1AB 0.9100
N1A C4A 1.48(2)
N1A C5A 1.46(3)
N2A N3A 1.25(3)
N2A C6A 1.50(3)
N3A N4A 1.14(3)
C1A H1A 1.0000
C1A C2A 1.46(3)
C1A C6A 1.53(3)
C2A H2A 1.0000
C2A C3A 1.55(3)
C3A C4A 1.55(3)
C4A H4AA 0.9900
C4A H4AB 0.9900
C5A H5AA 0.9900
C5A H5AB 0.9900
C5A C6A 1.50(3)
C6A H6A 1.0000
C7A H7AA 0.9900
C7A H7AB 0.9900
C7A C8A 1.50(4)
C8A C9A 1.37(4)
C8A C13A 1.40(4)
C9A H9A 0.9500
C9A C10A 1.44(4)
C10A H10A 0.9500
C10A C11A 1.37(4)
C11A H11A 0.9500
C11A C12A 1.26(4)
C12A H12A 0.9500
C12A C13A 1.38(4)
C13A H13A 0.9500
O1B C1B 1.36(3)
O1B C7B 1.42(3)
F1B C2B 1.35(2)
F2B C3B 1.37(2)
F3B C3B 1.34(2)
N1B H1BA 0.9100
N1B H1BB 0.9100
N1B C4B 1.51(2)
N1B C5B 1.44(3)
N2B N3B 1.24(3)
N2B C6B 1.39(3)
N3B N4B 1.16(3)
C1B H1B 1.0000
C1B C2B 1.52(3)
C1B C6B 1.57(3)
C2B H2B 1.0000
C2B C3B 1.55(3)
C3B C4B 1.43(3)
C4B H4BA 0.9900
C4B H4BB 0.9900
C5B H5BA 0.9900
C5B H5BB 0.9900
C5B C6B 1.51(3)
C6B H6B 1.0000
C7B H7BA 0.9900
C7B H7BB 0.9900
C7B C8B 1.45(4)
C8B C9B 1.42(4)
C8B C13B 1.45(4)
C9B H9B 0.9500
C9B C10B 1.38(4)
C10B H10B 0.9500
C10B C11B 1.38(4)
C11B H11B 0.9500
C11B C12B 1.37(4)
C12B H12B 0.9500
C12B C13B 1.38(4)
C13B H13B 0.9500
O1C C2C 1.21(2)
O2C C2C 1.26(2)
F1C C1C 1.35(3)
F2C C1C 1.35(3)
F3C C1C 1.33(2)
C1C C2C 1.53(3)
O1D C2D 1.27(2)
O2D C2D 1.21(2)
F1D C1D 1.29(3)
F2D C1D 1.31(3)
F3D C1D 1.30(2)
C1D C2D 1.56(3)

loop_
_geom_hbond_atom_site_label_D
_geom_hbond_atom_site_label_H
_geom_hbond_atom_site_label_A
_geom_hbond_site_symmetry_A
_geom_hbond_distance_DH
_geom_hbond_distance_HA
_geom_hbond_distance_DA
_geom_hbond_angle_DHA
N1A H1AA O1D 1_554 0.91 1.89 2.75(2) 156.0
N1A H1AB O2D 1_654 0.91 1.79 2.677(19) 162.9
N1B H1BA O1C 1_556 0.91 1.76 2.66(2) 169.9
N1B H1BB O2C 1_656 0.91 1.85 2.75(2) 167.2
N1A H1AA O1C . 0.91 2.57 2.88(3) 100.6
N1A H1AB O1C . 0.91 2.57 2.88(3) 100.6
N1B H1BB O2D 1_655 0.91 2.63 2.94(3) 100.8
N1B H1BA O2D 1_655 0.91 2.70 2.94(3) 96.2
N1A H1AB F3D 1_554 0.91 2.60 3.010(16) 108.0
N1B H1BB F3C 1_656 0.91 2.55 2.954(17) 107.6
C4A H4AA O1C . 0.99 2.47 3.12(3) 122.2
C6A H6A O1D 1_554 1.00 2.42 3.14(3) 128.8
C4B H4BA O2D 1_655 0.99 2.39 3.08(3) 125.9
C6B H6B O2C 1_556 1.00 2.37 3.22(3) 142.0
C12B H12B N4A 2_556 0.95 2.71 3.42(4) 133
C4A H4AA F3B . 0.99 2.50 3.29(3) 136.5
C4A H4AA F3C 1_655 0.99 2.69 3.27(3) 118.1
C5A H5AA F1A . 0.99 2.59 3.18(2) 118.1
C5A H5AB F3D 1_554 0.99 2.70 3.31(2) 119.9
C6A H6A F3A . 1.00 2.35 2.88(2) 111.6
C4B H4BA F2A . 0.99 2.55 3.39(3) 142.2
C4B H4BA F3D . 0.99 2.85 3.34(3) 111.2
C5B H5BA F2B . 0.99 2.51 2.95(2) 107.1
C7B H7BA F1B . 0.99 2.59 3.15(5) 115.6
C7B H7BA Cg1 1_655 0.99 2.87 3.73(4) 146
C7A H7AA Cg2 1_655 0.99 2.64 3.46(4) 140

loop_
_geom_torsion_atom_site_label_1
_geom_torsion_atom_site_label_2
_geom_torsion_atom_site_label_3
_geom_torsion_atom_site_label_4
_geom_torsion
O1A C1A C2A F1A 145.1(17)
O1A C1A C2A C3A -91(2)
O1A C1A C6A N2A -71(2)
O1A C1A C6A C5A 172.1(19)
O1A C7A C8A C9A -70(3)
O1A C7A C8A C13A 118(2)
F1A C2A C3A F2A -72.0(17)
F1A C2A C3A F3A 170.6(12)
F1A C2A C3A C4A 48.5(19)
F2A C3A C4A N1A -173.5(17)
F3A C3A C4A N1A -57(2)
N1A C5A C6A N2A 148.0(17)
N1A C5A C6A C1A -94(2)
N3A N2A C6A C1A 80(2)
N3A N2A C6A C5A -159(2)
C1A O1A C7A C8A 177.4(19)
C1A C2A C3A F2A 161.7(17)
C1A C2A C3A F3A 44(2)
C1A C2A C3A C4A -78(2)
C2A C1A C6A N2A 166.2(18)
C2A C1A C6A C5A 50(2)
C2A C3A C4A N1A 64(2)
C4A N1A C5A C6A 74(2)
C5A N1A C4A C3A -52(2)
C6A C1A C2A F1A -97(2)
C6A C1A C2A C3A 27(3)
C7A O1A C1A C2A -87(2)
C7A O1A C1A C6A 148.9(19)
C7A C8A C9A C10A -175(2)
C7A C8A C13A C12A 178(2)
C8A C9A C10A C11A 2(4)
C9A C8A C13A C12A 7(4)
C9A C10A C11A C12A -5(4)
C10A C11A C12A C13A 9(5)
C11A C12A C13A C8A -9(4)
C13A C8A C9A C10A -3(3)
O1B C1B C2B F1B 71(2)
O1B C1B C2B C3B -165.6(17)
O1B C1B C6B N2B -55(2)
O1B C1B C6B C5B -176(2)
O1B C7B C8B C9B -64(4)
O1B C7B C8B C13B 115(3)
F1B C2B C3B F2B 61(2)
F1B C2B C3B F3B -51(2)
F1B C2B C3B C4B -172.2(18)
F2B C3B C4B N1B 37(3)
F3B C3B C4B N1B 153.7(17)
N1B C5B C6B N2B 155.3(19)
N1B C5B C6B C1B -84(3)
N3B N2B C6B C1B 81(2)
N3B N2B C6B C5B -157(2)
C1B O1B C7B C8B 171(2)
C1B C2B C3B F2B -62(2)
C1B C2B C3B F3B -174.5(17)
C1B C2B C3B C4B 64(3)
C2B C1B C6B N2B -174.0(19)
C2B C1B C6B C5B 65(3)
C2B C3B C4B N1B -88(2)
C4B N1B C5B C6B 35(3)
C5B N1B C4B C3B 47(3)
C6B N2B N3B N4B -158(12)
C6B C1B C2B F1B -169.4(16)
C6B C1B C2B C3B -46(3)
C7B O1B C1B C2B -105(2)
C7B O1B C1B C6B 129(2)
C7B C8B C9B C10B 177(3)
C7B C8B C13B C12B -176(3)
C8B C9B C10B C11B 0(5)
C9B C8B C13B C12B 3(4)
C9B C10B C11B C12B 0(5)
C10B C11B C12B C13B 1(4)
C11B C12B C13B C8B -3(4)
C13B C8B C9B C10B -2(4)
F1C C1C C2C O1C -30(3)
F1C C1C C2C O2C 155.7(18)
F2C C1C C2C O1C 89(2)
F2C C1C C2C O2C -86(2)
F3C C1C C2C O1C -150(2)
F3C C1C C2C O2C 35(3)
F1D C1D C2D O1D -154.0(19)
F1D C1D C2D O2D 31(3)
F2D C1D C2D O1D 89(2)
F2D C1D C2D O2D -86(3)
F3D C1D C2D O1D -32(3)
F3D C1D C2D O2D 153(2)

_cod_database_fobs_code 2241216
